data_2244130
loop_
_publ_author_name
'Atio\(glu, Zeliha'
'Akkurt, Mehmet'
'Shikhaliyev, Namiq Q.'
'Mammadova, Naila A.'
'Babayeva, G\"ulnara V.'
'Khrustalev, Victor N.'
'Bhattarai, Ajaya'

_publ_section_title
;
 Crystal structure and Hirshfeld surface analysis of a new polymorph of
 (<i>E</i>)-2-(4-bromophenyl)-1-[2,2-dibromo-1-(3-nitrophenyl)ethenyl]diazene
;
_journal_coeditor_code YK2172
_journal_issue 8
_journal_name_full 'Acta Crystallographica Section E'
_journal_page_first
;
;
_journal_paper_doi 10.1107/S2056989022007113
_journal_volume 78
_journal_year 2022
_chemical_formula_iupac 'C14 H8 Br3 N3 O2'
_chemical_formula_moiety 'C14 H8 Br3 N3 O2'
_chemical_formula_sum 'C14 H8 Br3 N3 O2'
_chemical_formula_weight 489.96
_chemical_name_systematic
;
(<i>E</i>)-2-(4-Bromophenyl)-1-[2,2-dibromo-1-(3-nitrophenyl)ethenyl]diazene
;
_space_group_crystal_system orthorhombic
_space_group_IT_number 61
_space_group_name_Hall '-P 2ac 2ab'
_space_group_name_H-M_alt 'P b c a'
_atom_sites_solution_hydrogens geom
_atom_sites_solution_primary direct
_atom_sites_solution_secondary difmap
_audit_creation_method SHELXL-2018/3
_cell_angle_alpha 90
_cell_angle_beta 90
_cell_angle_gamma 90
_cell_formula_units_Z 8
_cell_length_a 6.65790(10)
_cell_length_b 15.7683(3)
_cell_length_c 29.0301(6)
_cell_measurement_reflns_used 9783
_cell_measurement_temperature 100(2)
_cell_measurement_theta_max 34.83
_cell_measurement_theta_min 2.68
_cell_volume 3047.69(10)
_computing_cell_refinement
;
SAINT (Bruker, 2018)
;
_computing_data_collection
;
<i>APEX3</i> (Bruker, 2018)
;
_computing_data_reduction
;
SAINT (Bruker, 2018)
;
_computing_molecular_graphics
;
ORTEP-3 for Windows (Farrugia, 2012)
;
_computing_publication_material
;
PLATON (Spek, 2020)
;
_computing_structure_refinement
;
SHELXL2018 (Sheldrick, 2015b)
;
_computing_structure_solution
;
SHELXT (Sheldrick, 2015a)
;
_diffrn_ambient_temperature 100(2)
_diffrn_detector_area_resol_mean 7.31
_diffrn_measured_fraction_theta_full 1.000
_diffrn_measured_fraction_theta_max 1.000
_diffrn_measurement_device_type 'Bruker AXS D8 QUEST, Photon III detector'
_diffrn_measurement_method '\f and \w shutterless scans'
_diffrn_radiation_monochromator graphite
_diffrn_radiation_type MoK\a
_diffrn_radiation_wavelength 0.71073
_diffrn_reflns_av_R_equivalents 0.0325
_diffrn_reflns_av_unetI/netI 0.0150
_diffrn_reflns_limit_h_max 10
_diffrn_reflns_limit_h_min -10
_diffrn_reflns_limit_k_max 23
_diffrn_reflns_limit_k_min -23
_diffrn_reflns_limit_l_max 43
_diffrn_reflns_limit_l_min -43
_diffrn_reflns_number 67179
_diffrn_reflns_theta_full 25.242
_diffrn_reflns_theta_max 32.577
_diffrn_reflns_theta_min 2.583
_diffrn_source 'fine-focus sealed X-Ray tube'
_exptl_absorpt_coefficient_mu 7.951
_exptl_absorpt_correction_T_max 0.0580
_exptl_absorpt_correction_T_min 0.0195
_exptl_absorpt_correction_type multi-scan
_exptl_absorpt_process_details
;
(SADABS; Krause <i>et al.</i>,  2015).
;
_exptl_crystal_colour red
_exptl_crystal_density_diffrn 2.136
_exptl_crystal_density_method 'not measured'
_exptl_crystal_description needle
_exptl_crystal_F_000 1872
_exptl_crystal_size_max 0.34
_exptl_crystal_size_mid 0.06
_exptl_crystal_size_min 0.05
_refine_diff_density_max 0.675
_refine_diff_density_min -0.518
_refine_ls_extinction_method none
_refine_ls_goodness_of_fit_ref 1.047
_refine_ls_hydrogen_treatment constr
_refine_ls_matrix_type full
_refine_ls_number_parameters 199
_refine_ls_number_reflns 5538
_refine_ls_number_restraints 0
_refine_ls_restrained_S_all 1.047
_refine_ls_R_factor_all 0.0337
_refine_ls_R_factor_gt 0.0244
_refine_ls_shift/su_max 0.002
_refine_ls_shift/su_mean 0.000
_refine_ls_structure_factor_coef Fsqd
_refine_ls_weighting_details 'w=1/[\s^2^(Fo^2^)+(0.0318P)^2^+2.0035P] where P=(Fo^2^+2Fc^2^)/3'
_refine_ls_weighting_scheme calc
_refine_ls_wR_factor_gt 0.0596
_refine_ls_wR_factor_ref 0.0640
_reflns_number_gt 4620
_reflns_number_total 5538
_reflns_threshold_expression 'I > 2\s(I)'
_cod_data_source_file yk2172sup1.cif
_cod_data_source_block I
_cod_database_code 2244130
_shelx_space_group_comment
;
The symmetry employed for this shelxl refinement is uniquely defined
by the following loop, which should always be used as a source of
symmetry information in preference to the above space-group names.
They are only intended as comments.
;
_shelx_estimated_absorpt_t_min 0.173
_shelx_estimated_absorpt_t_max 0.692

loop_
_space_group_symop_operation_xyz
'x, y, z'
'x+1/2, -y+1/2, -z'
'-x, y+1/2, -z+1/2'
'-x+1/2, -y, z+1/2'
'-x, -y, -z'
'-x-1/2, y-1/2, z'
'x, -y-1/2, z-1/2'
'x-1/2, y, -z-1/2'

loop_
_atom_site_type_symbol
_atom_site_label
_atom_site_fract_x
_atom_site_fract_y
_atom_site_fract_z
_atom_site_U_iso_or_equiv
_atom_site_adp_type
_atom_site_calc_flag
_atom_site_occupancy
_atom_site_disorder_assembly
_atom_site_disorder_group
Br Br1 -0.15339(3) 0.13530(2) 0.34586(2) 0.02722(5) Uani d 1 . .
Br Br2 0.15481(3) 0.10023(2) 0.42549(2) 0.02936(5) Uani d 1 . .
Br Br3 1.20530(3) 0.41027(2) 0.48664(2) 0.02853(5) Uani d 1 . .
O O1 -0.0475(3) 0.54340(9) 0.25282(6) 0.0379(3) Uani d 1 . .
O O2 0.0602(3) 0.54406(9) 0.32311(5) 0.0353(3) Uani d 1 . .
N N1 0.0276(2) 0.50824(10) 0.28639(6) 0.0272(3) Uani d 1 . .
N N2 0.3641(2) 0.25393(10) 0.38915(6) 0.0238(3) Uani d 1 . .
N N3 0.4595(2) 0.31953(10) 0.37700(5) 0.0237(3) Uani d 1 . .
C C1 0.0855(3) 0.16829(11) 0.37477(6) 0.0238(3) Uani d 1 . .
C C2 0.1967(3) 0.23522(11) 0.36103(6) 0.0226(3) Uani d 1 . .
C C3 0.1509(2) 0.28572(11) 0.31884(6) 0.0215(3) Uani d 1 . .
C C4 0.1146(3) 0.37242(11) 0.32230(6) 0.0221(3) Uani d 1 . .
H H4 0.115991 0.400016 0.351386 0.027 Uiso calc 1 . .
C C5 0.0763(3) 0.41751(11) 0.28225(6) 0.0224(3) Uani d 1 . .
C C6 0.0770(3) 0.38058(12) 0.23897(6) 0.0236(3) Uani d 1 . .
H H6 0.050338 0.413167 0.212131 0.028 Uiso calc 1 . .
C C7 0.1178(3) 0.29485(13) 0.23606(6) 0.0250(3) Uani d 1 . .
H H7 0.121139 0.268071 0.206755 0.030 Uiso calc 1 . .
C C8 0.1540(3) 0.24729(11) 0.27555(6) 0.0228(3) Uani d 1 . .
H H8 0.180911 0.188307 0.273038 0.027 Uiso calc 1 . .
C C9 0.6294(3) 0.33715(12) 0.40511(6) 0.0233(3) Uani d 1 . .
C C10 0.7117(3) 0.27990(12) 0.43672(7) 0.0254(3) Uani d 1 . .
H H10 0.650813 0.226090 0.441376 0.030 Uiso calc 1 . .
C C11 0.8820(3) 0.30204(12) 0.46115(7) 0.0267(3) Uani d 1 . .
H H11 0.940184 0.263540 0.482488 0.032 Uiso calc 1 . .
C C12 0.9671(3) 0.38174(12) 0.45398(6) 0.0239(3) Uani d 1 . .
C C13 0.8856(3) 0.43973(12) 0.42367(6) 0.0257(3) Uani d 1 . .
H H13 0.944333 0.494183 0.419849 0.031 Uiso calc 1 . .
C C14 0.7154(3) 0.41659(12) 0.39883(6) 0.0248(3) Uani d 1 . .
H H14 0.657723 0.455267 0.377500 0.030 Uiso calc 1 . .

loop_
_atom_site_aniso_label
_atom_site_aniso_U_11
_atom_site_aniso_U_22
_atom_site_aniso_U_33
_atom_site_aniso_U_12
_atom_site_aniso_U_13
_atom_site_aniso_U_23
Br1 0.02466(8) 0.02296(8) 0.03404(10) -0.00303(6) -0.00384(7) 0.00397(7)
Br2 0.02669(9) 0.02915(9) 0.03225(10) 0.00022(7) -0.00123(7) 0.01012(7)
Br3 0.02656(9) 0.02931(9) 0.02972(9) -0.00397(7) -0.00470(7) 0.00276(7)
O1 0.0417(9) 0.0284(7) 0.0437(9) 0.0056(6) -0.0074(7) 0.0110(7)
O2 0.0422(8) 0.0260(7) 0.0378(8) 0.0048(6) 0.0005(7) -0.0047(6)
N1 0.0234(7) 0.0231(7) 0.0352(8) 0.0012(6) 0.0018(6) 0.0035(6)
N2 0.0218(6) 0.0251(7) 0.0246(7) -0.0002(5) 0.0002(6) 0.0006(6)
N3 0.0220(6) 0.0243(7) 0.0248(7) 0.0003(5) -0.0002(5) 0.0003(6)
C1 0.0222(7) 0.0227(7) 0.0264(8) 0.0017(6) -0.0009(6) 0.0028(6)
C2 0.0223(7) 0.0222(7) 0.0232(8) 0.0019(6) -0.0003(6) 0.0003(6)
C3 0.0188(7) 0.0219(7) 0.0237(8) 0.0000(6) 0.0000(6) 0.0010(6)
C4 0.0212(7) 0.0215(7) 0.0237(8) 0.0007(6) 0.0006(6) 0.0006(6)
C5 0.0185(7) 0.0214(7) 0.0274(8) 0.0001(6) 0.0003(6) 0.0016(6)
C6 0.0177(7) 0.0290(8) 0.0242(8) -0.0007(6) 0.0004(6) 0.0036(6)
C7 0.0210(7) 0.0307(9) 0.0232(8) -0.0013(6) 0.0006(6) -0.0031(7)
C8 0.0200(7) 0.0223(7) 0.0262(8) -0.0001(6) -0.0013(6) -0.0026(6)
C9 0.0235(7) 0.0235(8) 0.0230(8) 0.0007(6) 0.0002(6) -0.0008(6)
C10 0.0245(8) 0.0241(8) 0.0275(8) -0.0015(6) -0.0015(7) 0.0032(7)
C11 0.0274(8) 0.0252(8) 0.0275(9) 0.0002(7) -0.0035(7) 0.0030(7)
C12 0.0225(7) 0.0263(8) 0.0227(8) -0.0011(6) -0.0006(6) -0.0012(6)
C13 0.0281(8) 0.0232(8) 0.0259(8) -0.0024(7) -0.0004(7) 0.0004(6)
C14 0.0266(8) 0.0235(8) 0.0244(8) 0.0014(6) -0.0004(6) 0.0028(6)

loop_
_atom_type_symbol
_atom_type_description
_atom_type_scat_dispersion_real
_atom_type_scat_dispersion_imag
_atom_type_scat_source
C C 0.0033 0.0016 'International Tables Vol C Tables 4.2.6.8 and 6.1.1.4'
H H 0.0000 0.0000 'International Tables Vol C Tables 4.2.6.8 and 6.1.1.4'
N N 0.0061 0.0033 'International Tables Vol C Tables 4.2.6.8 and 6.1.1.4'
O O 0.0106 0.0060 'International Tables Vol C Tables 4.2.6.8 and 6.1.1.4'
Br Br -0.2901 2.4595 'International Tables Vol C Tables 4.2.6.8 and 6.1.1.4'

loop_
_geom_angle_atom_site_label_1
_geom_angle_atom_site_label_2
_geom_angle_atom_site_label_3
_geom_angle_site_symmetry_1
_geom_angle_site_symmetry_3
_geom_angle
_geom_angle_publ_flag
O2 N1 O1 . . 123.67(17) ?
O2 N1 C5 . . 118.68(16) ?
O1 N1 C5 . . 117.64(17) ?
N3 N2 C2 . . 113.96(15) ?
N2 N3 C9 . . 113.53(15) ?
C2 C1 Br1 . . 123.43(14) ?
C2 C1 Br2 . . 122.92(14) ?
Br1 C1 Br2 . . 113.64(9) ?
C1 C2 N2 . . 115.18(16) ?
C1 C2 C3 . . 123.21(16) ?
N2 C2 C3 . . 121.60(15) ?
C4 C3 C8 . . 119.61(16) ?
C4 C3 C2 . . 120.02(16) ?
C8 C3 C2 . . 120.30(16) ?
C5 C4 C3 . . 118.36(17) ?
C5 C4 H4 . . 120.8 ?
C3 C4 H4 . . 120.8 ?
C6 C5 C4 . . 122.99(17) ?
C6 C5 N1 . . 118.92(16) ?
C4 C5 N1 . . 118.07(16) ?
C7 C6 C5 . . 117.88(17) ?
C7 C6 H6 . . 121.1 ?
C5 C6 H6 . . 121.1 ?
C6 C7 C8 . . 120.75(17) ?
C6 C7 H7 . . 119.6 ?
C8 C7 H7 . . 119.6 ?
C7 C8 C3 . . 120.37(17) ?
C7 C8 H8 . . 119.8 ?
C3 C8 H8 . . 119.8 ?
C14 C9 C10 . . 120.46(17) ?
C14 C9 N3 . . 115.35(16) ?
C10 C9 N3 . . 124.18(17) ?
C11 C10 C9 . . 119.65(17) ?
C11 C10 H10 . . 120.2 ?
C9 C10 H10 . . 120.2 ?
C10 C11 C12 . . 118.98(17) ?
C10 C11 H11 . . 120.5 ?
C12 C11 H11 . . 120.5 ?
C13 C12 C11 . . 122.18(17) ?
C13 C12 Br3 . . 119.28(14) ?
C11 C12 Br3 . . 118.53(14) ?
C12 C13 C14 . . 118.48(17) ?
C12 C13 H13 . . 120.8 ?
C14 C13 H13 . . 120.8 ?
C9 C14 C13 . . 120.23(17) ?
C9 C14 H14 . . 119.9 ?
C13 C14 H14 . . 119.9 ?

loop_
_geom_bond_atom_site_label_1
_geom_bond_atom_site_label_2
_geom_bond_site_symmetry_2
_geom_bond_distance
_geom_bond_publ_flag
Br1 C1 . 1.8723(18) ?
Br2 C1 . 1.8796(18) ?
Br3 C12 . 1.9016(18) ?
O1 N1 . 1.227(2) ?
O2 N1 . 1.226(2) ?
N1 C5 . 1.472(2) ?
N2 N3 . 1.264(2) ?
N2 C2 . 1.413(2) ?
N3 C9 . 1.422(2) ?
C1 C2 . 1.349(2) ?
C2 C3 . 1.493(2) ?
C3 C4 . 1.392(2) ?
C3 C8 . 1.395(3) ?
C4 C5 . 1.386(2) ?
C4 H4 . 0.9500 ?
C5 C6 . 1.385(3) ?
C6 C7 . 1.381(3) ?
C6 H6 . 0.9500 ?
C7 C8 . 1.391(3) ?
C7 H7 . 0.9500 ?
C8 H8 . 0.9500 ?
C9 C14 . 1.389(3) ?
C9 C10 . 1.399(3) ?
C10 C11 . 1.382(3) ?
C10 H10 . 0.9500 ?
C11 C12 . 1.394(3) ?
C11 H11 . 0.9500 ?
C12 C13 . 1.380(3) ?
C13 C14 . 1.392(3) ?
C13 H13 . 0.9500 ?
C14 H14 . 0.9500 ?

loop_
_geom_hbond_atom_site_label_D
_geom_hbond_atom_site_label_H
_geom_hbond_atom_site_label_A
_geom_hbond_site_symmetry_A
_geom_hbond_distance_DH
_geom_hbond_distance_HA
_geom_hbond_distance_DA
_geom_hbond_angle_DHA
_geom_hbond_publ_flag
C8 H8 O1 3_545 0.95 2.56 3.394(2) 146 yes

loop_
_geom_torsion_atom_site_label_1
_geom_torsion_atom_site_label_2
_geom_torsion_atom_site_label_3
_geom_torsion_atom_site_label_4
_geom_torsion_site_symmetry_1
_geom_torsion_site_symmetry_2
_geom_torsion_site_symmetry_3
_geom_torsion_site_symmetry_4
_geom_torsion
_geom_torsion_publ_flag
C2 N2 N3 C9 . . . . -179.14(15) ?
Br1 C1 C2 N2 . . . . 175.57(13) ?
Br2 C1 C2 N2 . . . . -3.5(2) ?
Br1 C1 C2 C3 . . . . -5.5(3) ?
Br2 C1 C2 C3 . . . . 175.44(13) ?
N3 N2 C2 C1 . . . . -176.40(16) ?
N3 N2 C2 C3 . . . . 4.6(2) ?
C1 C2 C3 C4 . . . . 121.4(2) ?
N2 C2 C3 C4 . . . . -59.7(2) ?
C1 C2 C3 C8 . . . . -61.7(2) ?
N2 C2 C3 C8 . . . . 117.13(19) ?
C8 C3 C4 C5 . . . . 1.9(2) ?
C2 C3 C4 C5 . . . . 178.81(16) ?
C3 C4 C5 C6 . . . . -1.5(3) ?
C3 C4 C5 N1 . . . . 176.87(15) ?
O2 N1 C5 C6 . . . . -167.63(17) ?
O1 N1 C5 C6 . . . . 13.8(2) ?
O2 N1 C5 C4 . . . . 13.9(2) ?
O1 N1 C5 C4 . . . . -164.68(17) ?
C4 C5 C6 C7 . . . . 0.1(3) ?
N1 C5 C6 C7 . . . . -178.28(16) ?
C5 C6 C7 C8 . . . . 0.9(3) ?
C6 C7 C8 C3 . . . . -0.4(3) ?
C4 C3 C8 C7 . . . . -1.0(3) ?
C2 C3 C8 C7 . . . . -177.89(16) ?
N2 N3 C9 C14 . . . . -168.04(16) ?
N2 N3 C9 C10 . . . . 13.1(3) ?
C14 C9 C10 C11 . . . . -1.3(3) ?
N3 C9 C10 C11 . . . . 177.51(18) ?
C9 C10 C11 C12 . . . . 0.6(3) ?
C10 C11 C12 C13 . . . . 0.8(3) ?
C10 C11 C12 Br3 . . . . -178.42(15) ?
C11 C12 C13 C14 . . . . -1.5(3) ?
Br3 C12 C13 C14 . . . . 177.71(14) ?
C10 C9 C14 C13 . . . . 0.6(3) ?
N3 C9 C14 C13 . . . . -178.32(17) ?
C12 C13 C14 C9 . . . . 0.8(3) ?

_cod_database_fobs_code 2244130
